data_7225703
loop_
_publ_author_name
'Tulyabaev, Arthur R.'
'Mescheryakova, Ekaterina S.'
'Khabibullina, Guzel R.'
'Khalilov, Leonard M.'

_publ_section_title
;
 Intermolecular interactions and chiral crystallization effects in
 (1,5,3-dithiazepan-3-yl)-alkanoic acids
;
_journal_issue 30
_journal_name_full CrystEngComm
_journal_page_first 5686
_journal_paper_doi 10.1039/C6CE00708B
_journal_volume 18
_journal_year 2016
_chemical_formula_moiety 'C13 H17 N O2 S2'
_chemical_formula_sum 'C13 H17 N O2 S2'
_chemical_formula_weight 283.40
_chemical_name_systematic '3-(1,5,3-dithiazepan-3-yl)-2-phenylpropanoic acid'
_space_group_crystal_system orthorhombic
_space_group_IT_number 61
_space_group_name_Hall '-P 2ac 2ab'
_space_group_name_H-M_alt 'P b c a'
_symmetry_space_group_name_Hall '-P 2ac 2ab'
_symmetry_space_group_name_H-M 'P b c a'
_atom_sites_solution_hydrogens geom
_atom_sites_solution_primary direct
_atom_sites_solution_secondary difmap
_audit_creation_date 2016-03-27
_audit_creation_method
;
Olex2 1.2
(compiled 2016.02.19 svn.r3266 for OlexSys, GUI svn.r5155)
;
_audit_update_record
;
2016-05-17 deposited with the CCDC.
2016-06-03 downloaded from the CCDC.
;
_cell_angle_alpha 90.00
_cell_angle_beta 90.00
_cell_angle_gamma 90.00
_cell_formula_units_Z 8
_cell_length_a 10.5874(4)
_cell_length_b 10.2833(3)
_cell_length_c 25.2185(10)
_cell_measurement_reflns_used 3587
_cell_measurement_temperature 200(2)
_cell_measurement_theta_max 31.0363
_cell_measurement_theta_min 1.9196
_cell_volume 2745.62(17)
_computing_cell_refinement
;
CrysAlisPro, Agilent Technologies,
Version 1.171.36.20 (release 27-06-2012 CrysAlis171 .NET)
(compiled Jul 11 2012,15:38:31)
;
_computing_data_collection
;
CrysAlisPro, Agilent Technologies,
Version 1.171.36.20 (release 27-06-2012 CrysAlis171 .NET)
(compiled Jul 11 2012,15:38:31)
;
_computing_data_reduction
;
CrysAlisPro, Agilent Technologies,
Version 1.171.36.20 (release 27-06-2012 CrysAlis171 .NET)
(compiled Jul 11 2012,15:38:31)
;
_computing_molecular_graphics 'Olex2 (Dolomanov et al., 2009)'
_computing_publication_material 'Olex2 (Dolomanov et al., 2009)'
_computing_structure_refinement 'ShelXL (Sheldrick, 2015)'
_computing_structure_solution 'ShelXS (Sheldrick, 2008)'
_diffrn_ambient_temperature 200(2)
_diffrn_detector_area_resol_mean 16.1709
_diffrn_measured_fraction_theta_full 1.000
_diffrn_measured_fraction_theta_max 1.000
_diffrn_measurement_details
;
  1 omega -100.00  -64.00   1.0000   11.0000
omega____ theta____ kappa____ phi______ frames
    -      -23.4536  178.0000  -30.0000 36

  2 omega  -35.00    6.00   1.0000   11.0000
omega____ theta____ kappa____ phi______ frames
    -      -23.4536   38.0000    0.0000 41

  3 omega   11.00   91.00   1.0000   11.0000
omega____ theta____ kappa____ phi______ frames
    -       24.2348   57.0000 -180.0000 80
;
_diffrn_measurement_device_type 'Xcalibur, Eos'
_diffrn_measurement_method '\w scans'
_diffrn_orient_matrix_UB_11 0.0258746000
_diffrn_orient_matrix_UB_12 0.0124710000
_diffrn_orient_matrix_UB_13 -0.0254129000
_diffrn_orient_matrix_UB_21 -0.0605479000
_diffrn_orient_matrix_UB_22 0.0189167000
_diffrn_orient_matrix_UB_23 -0.0092949000
_diffrn_orient_matrix_UB_31 0.0125842000
_diffrn_orient_matrix_UB_32 0.0651520000
_diffrn_orient_matrix_UB_33 0.0076072000
_diffrn_radiation_monochromator graphite
_diffrn_radiation_type MoK\a
_diffrn_radiation_wavelength 0.71073
_diffrn_reflns_av_R_equivalents 0.0181
_diffrn_reflns_av_unetI/netI 0.0240
_diffrn_reflns_limit_h_max 15
_diffrn_reflns_limit_h_min -11
_diffrn_reflns_limit_k_max 14
_diffrn_reflns_limit_k_min -14
_diffrn_reflns_limit_l_max 11
_diffrn_reflns_limit_l_min -35
_diffrn_reflns_number 9252
_diffrn_reflns_theta_full 31.11
_diffrn_reflns_theta_max 31.11
_diffrn_reflns_theta_min 2.51
_diffrn_source 'Enhance (Mo) X-ray Source'
_exptl_absorpt_coefficient_mu 0.381
_exptl_absorpt_correction_T_max 1.00000
_exptl_absorpt_correction_T_min 0.53935
_exptl_absorpt_correction_type multi-scan
_exptl_absorpt_process_details
;
CrysAlisPro, Agilent Technologies,
Version 1.171.36.20 (release 27-06-2012 CrysAlis171 .NET)
(compiled Jul 11 2012,15:38:31)
Empirical absorption correction using spherical harmonics,
 implemented in SCALE3 ABSPACK scaling algorithm.
;
_exptl_crystal_colour colourless
_exptl_crystal_density_diffrn 1.371
_exptl_crystal_density_method 'not measured'
_exptl_crystal_F_000 1200.0
_exptl_crystal_size_max 0.52
_exptl_crystal_size_mid 0.32
_exptl_crystal_size_min 0.30
_refine_diff_density_max 0.322
_refine_diff_density_min -0.321
_refine_diff_density_rms 0.065
_refine_ls_extinction_method none
_refine_ls_goodness_of_fit_ref 1.110
_refine_ls_hydrogen_treatment refall
_refine_ls_matrix_type full
_refine_ls_number_parameters 231
_refine_ls_number_reflns 3986
_refine_ls_number_restraints 0
_refine_ls_restrained_S_all 1.110
_refine_ls_R_factor_all 0.0558
_refine_ls_R_factor_gt 0.0464
_refine_ls_shift/su_max 0.006
_refine_ls_shift/su_mean 0.004
_refine_ls_structure_factor_coef Fsqd
_refine_ls_weighting_details 'calc w=1/[\s^2^(Fo^2^)+(0.0490P)^2^+1.6551P] where P=(Fo^2^+2Fc^2^)/3'
_refine_ls_weighting_scheme calc
_refine_ls_wR_factor_gt 0.1113
_refine_ls_wR_factor_ref 0.1176
_reflns_number_gt 3396
_reflns_number_total 3986
_reflns_threshold_expression >2sigma(I)
_cod_data_source_file c6ce00708b2.cif
_cod_data_source_block compound_8
_cod_depositor_comments 'Adding full bibliography for 7225700--7225708.cif.'
_cod_original_cell_volume 2745.64(17)
_cod_database_code 7225703
_reflns_odcompleteness_completeness 99.93
_reflns_odcompleteness_iscentric 1
_reflns_odcompleteness_theta 28.98
_olex2_refinement_description
;
;
_olex2_date_sample_data_collection 1386672494.92
_olex2_submission_special_instructions 'No special instructions were received'

loop_
_space_group_symop_id
_space_group_symop_operation_xyz
1 'x, y, z'
2 '-x+1/2, -y, z+1/2'
3 'x+1/2, -y+1/2, -z'
4 '-x, y+1/2, -z+1/2'
5 '-x, -y, -z'
6 'x-1/2, y, -z-1/2'
7 '-x-1/2, y-1/2, z'
8 'x, -y-1/2, z-1/2'

loop_
_atom_site_label
_atom_site_type_symbol
_atom_site_fract_x
_atom_site_fract_y
_atom_site_fract_z
_atom_site_U_iso_or_equiv
_atom_site_adp_type
_atom_site_occupancy
_atom_site_calc_flag
S1 S 0.95759(4) 0.20692(5) 0.698733(18) 0.03191(13) Uani 1 d
S5 S 0.77564(5) -0.06364(5) 0.739635(17) 0.03415(13) Uani 1 d
O1 O 0.66109(11) 0.26246(11) 0.61587(5) 0.0254(2) Uani 1 d
O2 O 0.85450(12) 0.30494(12) 0.58511(6) 0.0320(3) Uani 1 d
N3 N 0.83294(12) 0.01701(13) 0.63801(5) 0.0211(3) Uani 1 d
C8 C 0.78540(14) 0.08221(14) 0.58910(6) 0.0199(3) Uani 1 d
C4 C 0.73320(16) 0.01652(17) 0.67893(6) 0.0237(3) Uani 1 d
C16 C 0.77205(14) 0.22894(15) 0.59617(6) 0.0212(3) Uani 1 d
C9 C 0.86836(17) 0.05059(17) 0.54154(7) 0.0271(3) Uani 1 d
C2 C 0.95613(16) 0.06294(18) 0.65690(7) 0.0273(3) Uani 1 d
C10 C 0.81398(17) 0.10006(17) 0.49012(7) 0.0281(3) Uani 1 d
C15 C 0.8798(2) 0.1897(2) 0.46015(8) 0.0398(5) Uani 1 d
C6 C 0.8247(2) 0.0750(2) 0.77893(7) 0.0394(5) Uani 1 d
C7 C 0.9514(2) 0.1320(2) 0.76353(8) 0.0408(5) Uani 1 d
C13 C 0.7178(3) 0.1875(3) 0.39415(10) 0.0635(8) Uani 1 d
C12 C 0.6503(3) 0.1002(4) 0.42390(11) 0.0637(8) Uani 1 d
C11 C 0.6986(2) 0.0541(3) 0.47186(9) 0.0461(5) Uani 1 d
C14 C 0.8327(3) 0.2322(3) 0.41183(10) 0.0572(7) Uani 1 d
H9A H 0.953(2) 0.091(2) 0.5465(9) 0.030(5) Uiso 1 d
H2A H 1.006(2) 0.085(2) 0.6263(9) 0.034(6) Uiso 1 d
H8 H 0.7020(18) 0.0487(18) 0.5839(8) 0.019(4) Uiso 1 d
H2B H 0.996(2) -0.005(2) 0.6782(9) 0.035(6) Uiso 1 d
H4A H 0.663(2) -0.029(2) 0.6660(8) 0.028(5) Uiso 1 d
H4B H 0.706(2) 0.107(2) 0.6888(9) 0.033(6) Uiso 1 d
H9B H 0.879(2) -0.043(2) 0.5395(8) 0.030(5) Uiso 1 d
H7A H 1.015(3) 0.063(3) 0.7654(11) 0.058(8) Uiso 1 d
H7B H 0.971(2) 0.203(2) 0.7858(10) 0.040(6) Uiso 1 d
H6A H 0.829(2) 0.037(2) 0.8142(11) 0.047(7) Uiso 1 d
H6B H 0.756(2) 0.140(2) 0.7783(9) 0.038(6) Uiso 1 d
H15 H 0.961(2) 0.226(3) 0.4735(11) 0.050(7) Uiso 1 d
H1 H 0.657(3) 0.348(3) 0.6247(12) 0.071(9) Uiso 1 d
H11 H 0.653(2) -0.010(3) 0.4931(11) 0.054(7) Uiso 1 d
H12 H 0.565(3) 0.066(3) 0.4147(13) 0.077(10) Uiso 1 d
H13 H 0.686(3) 0.214(3) 0.3594(14) 0.080(10) Uiso 1 d
H14 H 0.881(3) 0.303(4) 0.3917(16) 0.098(12) Uiso 1 d

loop_
_atom_site_aniso_label
_atom_site_aniso_U_11
_atom_site_aniso_U_22
_atom_site_aniso_U_33
_atom_site_aniso_U_23
_atom_site_aniso_U_13
_atom_site_aniso_U_12
S1 0.0343(2) 0.0325(2) 0.0289(2) -0.00672(17) -0.00379(17) -0.00636(18)
S5 0.0527(3) 0.0286(2) 0.0212(2) 0.00485(16) -0.00593(18) -0.00414(19)
O1 0.0237(5) 0.0192(5) 0.0332(6) -0.0010(5) 0.0041(5) 0.0023(4)
O2 0.0297(6) 0.0248(6) 0.0415(7) -0.0012(5) 0.0074(5) -0.0038(5)
N3 0.0241(6) 0.0207(6) 0.0186(6) -0.0001(5) -0.0024(5) 0.0008(5)
C8 0.0230(7) 0.0185(6) 0.0183(7) -0.0001(5) -0.0005(5) 0.0020(5)
C4 0.0279(8) 0.0247(7) 0.0184(7) 0.0009(6) 0.0004(6) -0.0006(6)
C16 0.0231(7) 0.0215(7) 0.0189(7) 0.0002(6) -0.0003(5) 0.0015(6)
C9 0.0318(8) 0.0287(8) 0.0206(7) 0.0009(6) 0.0034(6) 0.0095(7)
C2 0.0246(8) 0.0307(8) 0.0267(8) -0.0043(7) -0.0043(6) 0.0031(6)
C10 0.0341(8) 0.0309(8) 0.0191(7) -0.0021(6) 0.0029(6) 0.0110(7)
C15 0.0482(11) 0.0406(11) 0.0307(9) 0.0071(8) 0.0030(9) 0.0078(9)
C6 0.0582(13) 0.0414(10) 0.0185(8) -0.0024(7) -0.0064(8) -0.0047(10)
C7 0.0499(12) 0.0461(11) 0.0264(9) -0.0052(8) -0.0142(8) -0.0035(10)
C13 0.0799(19) 0.083(2) 0.0280(11) 0.0061(12) -0.0086(11) 0.0370(16)
C12 0.0473(13) 0.102(2) 0.0420(13) -0.0146(14) -0.0159(11) 0.0173(14)
C11 0.0419(11) 0.0649(15) 0.0315(10) -0.0049(10) -0.0019(9) -0.0003(11)
C14 0.0824(19) 0.0549(14) 0.0342(11) 0.0160(10) 0.0032(12) 0.0165(14)

loop_
_atom_type_symbol
_atom_type_description
_atom_type_scat_dispersion_real
_atom_type_scat_dispersion_imag
_atom_type_scat_source
C C 0.0033 0.0016 'International Tables Vol C Tables 4.2.6.8 and 6.1.1.4'
H H 0.0000 0.0000 'International Tables Vol C Tables 4.2.6.8 and 6.1.1.4'
N N 0.0061 0.0033 'International Tables Vol C Tables 4.2.6.8 and 6.1.1.4'
O O 0.0106 0.0060 'International Tables Vol C Tables 4.2.6.8 and 6.1.1.4'
S S 0.1246 0.1234 'International Tables Vol C Tables 4.2.6.8 and 6.1.1.4'

loop_
_geom_angle_atom_site_label_1
_geom_angle_atom_site_label_2
_geom_angle_atom_site_label_3
_geom_angle
C7 S1 C2 100.21(10)
C4 S5 C6 100.17(9)
C4 N3 C8 109.76(12)
C2 N3 C8 115.08(13)
C2 N3 C4 114.22(13)
N3 C8 C16 112.28(12)
N3 C8 C9 111.16(12)
C9 C8 C16 110.91(13)
N3 C4 S5 114.73(11)
O1 C16 C8 112.60(13)
O2 C16 O1 124.21(15)
O2 C16 C8 123.19(14)
C10 C9 C8 112.67(14)
N3 C2 S1 117.27(11)
C15 C10 C9 120.24(18)
C15 C10 C11 119.32(19)
C11 C10 C9 120.43(18)
C10 C15 C14 120.7(2)
C7 C6 S5 114.70(15)
C6 C7 S1 115.37(14)
C12 C13 C14 120.2(2)
C13 C12 C11 120.4(3)
C10 C11 C12 119.6(3)
C13 C14 C15 119.8(3)

loop_
_geom_bond_atom_site_label_1
_geom_bond_atom_site_label_2
_geom_bond_distance
S1 C2 1.8181(18)
S1 C7 1.808(2)
S5 C4 1.7959(17)
S5 C6 1.812(2)
O1 C16 1.3213(19)
O2 C16 1.2044(19)
N3 C8 1.4914(19)
N3 C4 1.476(2)
N3 C2 1.467(2)
C8 C16 1.526(2)
C8 C9 1.522(2)
C9 C10 1.507(2)
C10 C15 1.380(3)
C10 C11 1.388(3)
C15 C14 1.387(3)
C6 C7 1.515(3)
C13 C12 1.371(5)
C13 C14 1.375(4)
C12 C11 1.396(3)
